data_4026199
loop_
_publ_author_name
'Yulia A. Getmanenko'
'Chad Risko'
'Paul Tongwa'
'Eung-Gun Kim'
'Hong Li'
'Bhupinder Sandhu'
'Tatiana Timofeeva'
'Jean-Luc Br\'edas'
'Seth R. Marder'

_publ_section_title
;
 Mono- and Dicarbonyl-Bridged Tricyclic Heterocyclic Acceptors: Synthesis
 and Electronic Properties
;
_journal_name_full 'Journal of Organic Chemistry'
_journal_page_first 2660
_journal_page_last 2671
_journal_paper_doi 10.1021/jo102502u
_journal_volume 76
_journal_year 2011
_chemical_formula_moiety 'C26 H42 N2 O2 S2 Si2'
_chemical_formula_sum 'C26 H42 N2 O2 S2 Si2'
_chemical_formula_weight 534.92
_chemical_name_common
; 
 2,7-bis(triisopropylsilyl)-benzo[2,1-b:3,4-b']dithiazole-4,5-dione
;
_chemical_name_systematic
; 
 2,7-bis(triisopropylsilyl)-benzo[2,1-b:3,4-b']dithiazole-4,5-dione
;
_space_group_IT_number 13
_symmetry_cell_setting monoclinic
_symmetry_space_group_name_Hall '-P 2yac'
_symmetry_space_group_name_H-M 'P 1 2/n 1'
_atom_sites_solution_hydrogens mixed
_atom_sites_solution_primary direct
_atom_sites_solution_secondary difmap
_audit_creation_method SHELXL-97
_cell_angle_alpha 90.00
_cell_angle_beta 97.692(4)
_cell_angle_gamma 90.00
_cell_formula_units_Z 4
_cell_length_a 18.711(5)
_cell_length_b 8.334(2)
_cell_length_c 18.767(5)
_cell_measurement_reflns_used 7715
_cell_measurement_temperature 100(2)
_cell_measurement_theta_max 32.15
_cell_measurement_theta_min 2.20
_cell_volume 2900.1(13)
_computing_cell_refinement 'SAINTPlus, v. 6.2 (Bruker, 2001)'
_computing_data_collection 'APEX2 (Bruker, 2005)'
_computing_data_reduction 'SAINTPlus, v. 6.2 (Bruker, 2001)'
_computing_molecular_graphics 'SHELXTL (Sheldrick, 2008)'
_computing_publication_material 'SHELXTL (Sheldrick, 2008)'
_computing_structure_refinement 'SHELXL-97 (Sheldrick, 2008)'
_computing_structure_solution 'SHELXS-97 (Sheldrick, 2008)'
_diffrn_ambient_temperature 100(2)
_diffrn_measured_fraction_theta_full 1.000
_diffrn_measured_fraction_theta_max 1.000
_diffrn_measurement_device_type 'Bruker APEX-II CCD'
_diffrn_measurement_method '\f and \w scans'
_diffrn_radiation_monochromator graphite
_diffrn_radiation_source 'fine-focus sealed tube'
_diffrn_radiation_type MoK\a
_diffrn_radiation_wavelength 0.71073
_diffrn_reflns_av_R_equivalents 0.0969
_diffrn_reflns_av_sigmaI/netI 0.0668
_diffrn_reflns_limit_h_max 24
_diffrn_reflns_limit_h_min -24
_diffrn_reflns_limit_k_max 10
_diffrn_reflns_limit_k_min -10
_diffrn_reflns_limit_l_max 24
_diffrn_reflns_limit_l_min -24
_diffrn_reflns_number 37185
_diffrn_reflns_theta_full 27.50
_diffrn_reflns_theta_max 27.50
_diffrn_reflns_theta_min 1.44
_exptl_absorpt_coefficient_mu 0.291
_exptl_absorpt_correction_T_max 0.9714
_exptl_absorpt_correction_T_min 0.9177
_exptl_absorpt_correction_type multi-scan
_exptl_absorpt_process_details 'SADABS (Sheldrick, 2003)'
_exptl_crystal_colour red
_exptl_crystal_density_diffrn 1.225
_exptl_crystal_description prism
_exptl_crystal_F_000 1152
_exptl_crystal_size_max 0.30
_exptl_crystal_size_mid 0.20
_exptl_crystal_size_min 0.10
_refine_diff_density_max 0.456
_refine_diff_density_min -0.541
_refine_diff_density_rms 0.084
_refine_ls_extinction_method none
_refine_ls_goodness_of_fit_ref 1.045
_refine_ls_hydrogen_treatment constr
_refine_ls_matrix_type full
_refine_ls_number_parameters 320
_refine_ls_number_reflns 6671
_refine_ls_number_restraints 0
_refine_ls_restrained_S_all 1.045
_refine_ls_R_factor_all 0.0842
_refine_ls_R_factor_gt 0.0623
_refine_ls_shift/su_max 0.001
_refine_ls_shift/su_mean 0.000
_refine_ls_structure_factor_coef Fsqd
_refine_ls_weighting_details 'calc w=1/[\s^2^(Fo^2^)+(0.0658P)^2^+5.5826P] where P=(Fo^2^+2Fc^2^)/3'
_refine_ls_weighting_scheme calc
_refine_ls_wR_factor_gt 0.1531
_refine_ls_wR_factor_ref 0.1651
_reflns_number_gt 5304
_reflns_number_total 6671
_reflns_threshold_expression >2sigma(I)
_cod_data_source_file jo102502u_si_004.cif
_cod_data_source_block str3
_cod_original_cell_volume 2900.4(13)
_cod_database_code 4026199

loop_
_symmetry_equiv_pos_as_xyz
'x, y, z'
'-x+1/2, y, -z+1/2'
'-x, -y, -z'
'x-1/2, -y, z-1/2'

loop_
_atom_site_label
_atom_site_type_symbol
_atom_site_fract_x
_atom_site_fract_y
_atom_site_fract_z
_atom_site_U_iso_or_equiv
_atom_site_adp_type
_atom_site_occupancy
_atom_site_symmetry_multiplicity
_atom_site_calc_flag
_atom_site_refinement_flags
Si1A Si 1.01400(8) 0.00471(16) 0.31825(8) 0.0228(3) Uani 1 1 d .
Si1B Si 0.31106(8) 0.48009(14) 0.51316(7) 0.0229(3) Uani 1 1 d .
S1A S 0.84413(7) 0.04492(14) 0.27363(6) 0.0248(3) Uani 1 1 d .
S1B S 0.26947(7) 0.53883(14) 0.34460(6) 0.0263(3) Uani 1 1 d .
O1A O 0.8236(2) -0.5437(4) 0.2669(2) 0.0319(8) Uani 1 1 d .
O1B O 0.2633(2) -0.0465(4) 0.3230(2) 0.0306(8) Uani 1 1 d .
N1A N 0.9028(2) -0.2367(4) 0.2878(2) 0.0237(8) Uani 1 1 d .
N1B N 0.2840(2) 0.2560(5) 0.3996(2) 0.0265(9) Uani 1 1 d .
C1A C 0.7931(3) -0.4161(5) 0.2601(2) 0.0228(10) Uani 1 1 d .
C2A C 0.8287(3) -0.2570(5) 0.2690(2) 0.0208(10) Uani 1 1 d .
C3A C 0.7887(3) -0.1174(5) 0.2589(2) 0.0248(10) Uani 1 1 d .
C4A C 0.9190(3) -0.0855(5) 0.2928(2) 0.0234(10) Uani 1 1 d .
C5A C 1.0668(3) -0.0406(5) 0.2430(3) 0.0271(10) Uani 1 1 d .
H5AA H 1.1131 0.0201 0.2534 0.033 Uiso 1 1 calc R
C6A C 1.0295(3) 0.0225(7) 0.1723(3) 0.0416(13) Uani 1 1 d .
H6AA H 1.0616 0.0117 0.1354 0.062 Uiso 1 1 calc R
H6AB H 1.0173 0.1359 0.1775 0.062 Uiso 1 1 calc R
H6AC H 0.9853 -0.0391 0.1579 0.062 Uiso 1 1 calc R
C7A C 1.0871(3) -0.2165(6) 0.2364(3) 0.0372(12) Uani 1 1 d .
H7AA H 1.1068 -0.2330 0.1911 0.056 Uiso 1 1 calc R
H7AB H 1.0442 -0.2835 0.2370 0.056 Uiso 1 1 calc R
H7AC H 1.1235 -0.2460 0.2768 0.056 Uiso 1 1 calc R
C8A C 1.0498(3) -0.0823(6) 0.4085(3) 0.0293(11) Uani 1 1 d .
H8AA H 1.0154 -0.0488 0.4422 0.035 Uiso 1 1 calc R
C9A C 1.1235(3) -0.0126(6) 0.4390(3) 0.0392(14) Uani 1 1 d .
H9AA H 1.1383 -0.0559 0.4872 0.059 Uiso 1 1 calc R
H9AB H 1.1200 0.1045 0.4415 0.059 Uiso 1 1 calc R
H9AC H 1.1592 -0.0419 0.4076 0.059 Uiso 1 1 calc R
C10A C 1.0523(3) -0.2652(6) 0.4110(3) 0.0397(13) Uani 1 1 d .
H10A H 1.0596 -0.3009 0.4612 0.060 Uiso 1 1 calc R
H10B H 1.0922 -0.3035 0.3867 0.060 Uiso 1 1 calc R
H10C H 1.0068 -0.3086 0.3869 0.060 Uiso 1 1 calc R
C11A C 0.9991(3) 0.2298(6) 0.3222(3) 0.0310(11) Uani 1 1 d .
H11A H 0.9617 0.2572 0.2808 0.037 Uiso 1 1 calc R
C12A C 0.9691(3) 0.2822(6) 0.3902(3) 0.0363(12) Uani 1 1 d .
H12A H 0.9570 0.3966 0.3869 0.055 Uiso 1 1 calc R
H12B H 1.0053 0.2636 0.4321 0.055 Uiso 1 1 calc R
H12C H 0.9256 0.2200 0.3952 0.055 Uiso 1 1 calc R
C13A C 1.0665(3) 0.3278(6) 0.3123(3) 0.0365(12) Uani 1 1 d .
H13A H 1.0537 0.4416 0.3070 0.055 Uiso 1 1 calc R
H13B H 1.0859 0.2909 0.2691 0.055 Uiso 1 1 calc R
H13C H 1.1030 0.3135 0.3544 0.055 Uiso 1 1 calc R
C1B C 0.2590(3) 0.0786(5) 0.2919(3) 0.0236(10) Uani 1 1 d .
C2B C 0.2676(3) 0.2375(6) 0.3263(3) 0.0250(10) Uani 1 1 d .
C3B C 0.2591(3) 0.3764(5) 0.2891(2) 0.0228(10) Uani 1 1 d .
C4B C 0.2872(3) 0.4082(6) 0.4172(3) 0.0257(10) Uani 1 1 d .
C5B C 0.2479(3) 0.3717(5) 0.5668(2) 0.0237(9) Uani 1 1 d .
H5BA H 0.2580 0.4131 0.6172 0.028 Uiso 1 1 calc R
C6B C 0.1688(3) 0.4114(6) 0.5400(3) 0.0318(11) Uani 1 1 d .
H6BA H 0.1377 0.3617 0.5719 0.048 Uiso 1 1 calc R
H6BB H 0.1561 0.3698 0.4911 0.048 Uiso 1 1 calc R
H6BC H 0.1620 0.5280 0.5399 0.048 Uiso 1 1 calc R
C7B C 0.2595(3) 0.1894(5) 0.5709(3) 0.0302(10) Uani 1 1 d .
H7BA H 0.2211 0.1397 0.5940 0.045 Uiso 1 1 calc R
H7BB H 0.3063 0.1661 0.5991 0.045 Uiso 1 1 calc R
H7BC H 0.2585 0.1461 0.5222 0.045 Uiso 1 1 calc R
C8B C 0.4109(3) 0.4405(6) 0.5380(3) 0.0310(11) Uani 1 1 d .
H8BA H 0.4366 0.5160 0.5086 0.037 Uiso 1 1 calc R
C9B C 0.4372(4) 0.4786(9) 0.6165(3) 0.0531(17) Uani 1 1 d .
H9BA H 0.4900 0.4781 0.6243 0.080 Uiso 1 1 calc R
H9BB H 0.4189 0.3975 0.6472 0.080 Uiso 1 1 calc R
H9BC H 0.4196 0.5847 0.6284 0.080 Uiso 1 1 calc R
C10B C 0.4351(3) 0.2705(6) 0.5203(3) 0.0425(13) Uani 1 1 d .
H10D H 0.4879 0.2650 0.5277 0.064 Uiso 1 1 calc R
H10E H 0.4172 0.2452 0.4701 0.064 Uiso 1 1 calc R
H10F H 0.4157 0.1930 0.5520 0.064 Uiso 1 1 calc R
C11B C 0.2914(3) 0.7012(5) 0.5151(2) 0.0270(10) Uani 1 1 d .
H11B H 0.2450 0.7189 0.4829 0.032 Uiso 1 1 calc R
C12B C 0.3489(3) 0.8065(6) 0.4857(3) 0.0340(11) Uani 1 1 d .
H12D H 0.3320 0.9178 0.4815 0.051 Uiso 1 1 calc R
H12E H 0.3570 0.7669 0.4382 0.051 Uiso 1 1 calc R
H12F H 0.3941 0.8015 0.5186 0.051 Uiso 1 1 calc R
C13B C 0.2798(4) 0.7611(6) 0.5897(3) 0.0405(14) Uani 1 1 d .
H13D H 0.2657 0.8744 0.5868 0.061 Uiso 1 1 calc R
H13E H 0.3246 0.7493 0.6228 0.061 Uiso 1 1 calc R
H13F H 0.2416 0.6981 0.6074 0.061 Uiso 1 1 calc R

loop_
_atom_site_aniso_label
_atom_site_aniso_U_11
_atom_site_aniso_U_22
_atom_site_aniso_U_33
_atom_site_aniso_U_23
_atom_site_aniso_U_13
_atom_site_aniso_U_12
Si1A 0.0252(8) 0.0154(6) 0.0274(7) -0.0030(5) 0.0024(5) -0.0008(5)
Si1B 0.0313(8) 0.0161(6) 0.0209(7) -0.0003(5) 0.0017(5) 0.0000(5)
S1A 0.0269(6) 0.0179(6) 0.0289(6) -0.0005(5) 0.0009(5) -0.0002(5)
S1B 0.0402(7) 0.0153(6) 0.0230(6) -0.0004(4) 0.0031(5) 0.0004(5)
O1A 0.034(2) 0.0217(18) 0.038(2) 0.0021(15) -0.0024(16) 0.0045(15)
O1B 0.042(2) 0.0206(18) 0.0293(19) 0.0031(14) 0.0064(16) 0.0019(15)
N1A 0.026(2) 0.0202(18) 0.024(2) -0.0026(15) 0.0006(16) 0.0009(15)
N1B 0.034(2) 0.026(2) 0.018(2) -0.0005(15) 0.0011(17) 0.0020(16)
C1A 0.031(3) 0.018(2) 0.019(2) -0.0008(17) 0.0032(19) -0.0020(19)
C2A 0.026(2) 0.018(2) 0.017(2) -0.0023(16) -0.0002(18) -0.0016(19)
C3A 0.030(3) 0.022(2) 0.023(2) -0.0014(17) 0.0051(19) -0.0038(19)
C4A 0.027(3) 0.022(2) 0.022(2) -0.0015(17) 0.0052(18) -0.0005(18)
C5A 0.030(3) 0.022(2) 0.030(2) -0.0028(18) 0.0073(19) -0.0072(18)
C6A 0.045(3) 0.044(3) 0.037(3) 0.001(2) 0.011(2) 0.005(3)
C7A 0.047(3) 0.026(3) 0.041(3) -0.004(2) 0.014(3) 0.005(2)
C8A 0.031(3) 0.031(3) 0.026(2) -0.0068(19) 0.002(2) 0.000(2)
C9A 0.041(3) 0.029(3) 0.043(4) -0.001(2) -0.012(3) -0.006(2)
C10A 0.050(4) 0.028(3) 0.037(3) 0.007(2) -0.007(3) -0.006(2)
C11A 0.030(3) 0.025(2) 0.037(3) -0.009(2) 0.003(2) 0.004(2)
C12A 0.042(3) 0.024(2) 0.044(3) -0.012(2) 0.013(2) 0.002(2)
C13A 0.043(3) 0.021(2) 0.046(3) -0.007(2) 0.007(2) -0.009(2)
C1B 0.028(3) 0.016(2) 0.027(3) -0.0002(18) 0.002(2) 0.0023(18)
C2B 0.028(3) 0.024(2) 0.024(2) 0.0004(19) 0.007(2) 0.0018(19)
C3B 0.031(3) 0.020(2) 0.018(2) -0.0044(17) 0.0053(19) 0.0007(19)
C4B 0.029(3) 0.026(2) 0.023(2) 0.0046(19) 0.0056(19) -0.0020(19)
C5B 0.038(3) 0.0130(19) 0.019(2) 0.0009(15) 0.0020(18) 0.0026(18)
C6B 0.033(3) 0.026(3) 0.037(3) -0.001(2) 0.007(2) -0.001(2)
C7B 0.046(3) 0.016(2) 0.027(2) 0.0009(18) 0.002(2) -0.006(2)
C8B 0.033(3) 0.027(2) 0.032(3) 0.001(2) 0.002(2) 0.000(2)
C9B 0.047(4) 0.065(4) 0.042(4) -0.001(3) -0.013(3) 0.013(3)
C10B 0.035(3) 0.034(3) 0.056(4) 0.003(3) -0.002(3) 0.010(2)
C11B 0.042(3) 0.015(2) 0.023(2) -0.0019(16) 0.003(2) -0.0016(19)
C12B 0.051(3) 0.019(2) 0.034(3) 0.0034(19) 0.009(2) -0.001(2)
C13B 0.065(4) 0.018(2) 0.041(3) -0.010(2) 0.020(3) 0.000(2)

loop_
_atom_type_symbol
_atom_type_description
_atom_type_scat_dispersion_real
_atom_type_scat_dispersion_imag
_atom_type_scat_source
C C 0.0033 0.0016 'International Tables Vol C Tables 4.2.6.8 and 6.1.1.4'
H H 0.0000 0.0000 'International Tables Vol C Tables 4.2.6.8 and 6.1.1.4'
N N 0.0061 0.0033 'International Tables Vol C Tables 4.2.6.8 and 6.1.1.4'
O O 0.0106 0.0060 'International Tables Vol C Tables 4.2.6.8 and 6.1.1.4'
Si Si 0.0817 0.0704 'International Tables Vol C Tables 4.2.6.8 and 6.1.1.4'
S S 0.1246 0.1234 'International Tables Vol C Tables 4.2.6.8 and 6.1.1.4'

loop_
_geom_angle_atom_site_label_1
_geom_angle_atom_site_label_2
_geom_angle_atom_site_label_3
_geom_angle
_geom_angle_site_symmetry_1
_geom_angle_site_symmetry_3
C5A Si1A C8A 116.2(2) . .
C5A Si1A C11A 108.9(2) . .
C8A Si1A C11A 112.5(2) . .
C5A Si1A C4A 107.3(2) . .
C8A Si1A C4A 106.1(2) . .
C11A Si1A C4A 105.0(2) . .
C11B Si1B C5B 108.7(2) . .
C11B Si1B C4B 107.9(2) . .
C5B Si1B C4B 105.8(2) . .
C11B Si1B C8B 110.8(2) . .
C5B Si1B C8B 117.0(2) . .
C4B Si1B C8B 106.1(2) . .
C3A S1A C4A 89.6(2) . .
C3B S1B C4B 88.6(2) . .
C4A N1A C2A 110.5(4) . .
C4B N1B C2B 111.0(4) . .
O1A C1A C2A 125.2(5) . .
O1A C1A C1A 118.1(3) . 2_655
C2A C1A C1A 116.6(3) . 2_655
C3A C2A N1A 115.7(4) . .
C3A C2A C1A 120.7(4) . .
N1A C2A C1A 123.6(4) . .
C2A C3A C3A 122.7(3) . 2_655
C2A C3A S1A 109.9(4) . .
C3A C3A S1A 127.43(17) 2_655 .
N1A C4A S1A 114.3(4) . .
N1A C4A Si1A 126.5(4) . .
S1A C4A Si1A 119.2(3) . .
C6A C5A C7A 110.7(4) . .
C6A C5A Si1A 111.4(4) . .
C7A C5A Si1A 114.8(3) . .
C10A C8A C9A 110.1(4) . .
C10A C8A Si1A 114.8(3) . .
C9A C8A Si1A 112.5(4) . .
C12A C11A C13A 110.5(4) . .
C12A C11A Si1A 112.8(4) . .
C13A C11A Si1A 113.2(3) . .
O1B C1B C2B 125.1(4) . .
O1B C1B C1B 118.9(3) . 2
C2B C1B C1B 115.9(3) . 2
C3B C2B N1B 114.5(4) . .
C3B C2B C1B 123.1(4) . .
N1B C2B C1B 122.4(4) . .
C2B C3B C3B 121.0(3) . 2
C2B C3B S1B 111.7(4) . .
C3B C3B S1B 127.30(16) 2 .
N1B C4B S1B 114.2(4) . .
N1B C4B Si1B 122.9(4) . .
S1B C4B Si1B 122.9(3) . .
C7B C5B C6B 110.7(4) . .
C7B C5B Si1B 114.0(3) . .
C6B C5B Si1B 111.6(3) . .
C9B C8B C10B 109.5(5) . .
C9B C8B Si1B 112.4(4) . .
C10B C8B Si1B 114.7(4) . .
C13B C11B C12B 109.4(4) . .
C13B C11B Si1B 113.0(3) . .
C12B C11B Si1B 113.7(3) . .

loop_
_geom_bond_atom_site_label_1
_geom_bond_atom_site_label_2
_geom_bond_distance
_geom_bond_site_symmetry_2
Si1A C5A 1.867(5) .
Si1A C8A 1.882(5) .
Si1A C11A 1.900(5) .
Si1A C4A 1.931(5) .
Si1B C11B 1.881(5) .
Si1B C5B 1.884(5) .
Si1B C4B 1.893(5) .
Si1B C8B 1.894(5) .
S1A C3A 1.704(5) .
S1A C4A 1.771(5) .
S1B C3B 1.703(4) .
S1B C4B 1.741(5) .
O1A C1A 1.206(6) .
O1B C1B 1.193(6) .
N1A C4A 1.297(6) .
N1A C2A 1.395(6) .
N1B C4B 1.311(6) .
N1B C2B 1.376(6) .
C1A C2A 1.483(6) .
C1A C1A 1.605(10) 2_655
C2A C3A 1.382(6) .
C3A C3A 1.443(10) 2_655
C5A C6A 1.510(7) .
C5A C7A 1.524(7) .
C8A C10A 1.525(7) .
C8A C9A 1.534(7) .
C11A C12A 1.526(7) .
C11A C13A 1.535(7) .
C1B C2B 1.473(6) .
C1B C1B 1.564(9) 2
C2B C3B 1.350(6) .
C3B C3B 1.463(9) 2
C5B C7B 1.535(6) .
C5B C6B 1.534(7) .
C8B C9B 1.523(8) .
C8B C10B 1.536(7) .
C11B C13B 1.529(7) .
C11B C12B 1.547(7) .
